data_4087024
loop_
_publ_author_name
'Sipos, Gell\'ert'
'Gao, Pengchao'
'Foster, Daven'
'Skelton, Brian W.'
'Sobolev, Alexandre N.'
'Dorta, Reto'

_publ_section_title
;
 In-Depth Study on Chloride Abstractions from (NHC)Ir(COD)Cl Complexes
;
_journal_issue 4
_journal_name_full Organometallics
_journal_page_first 801
_journal_paper_doi 10.1021/acs.organomet.6b00864
_journal_volume 36
_journal_year 2017
_chemical_formula_moiety 'C56 H70 Ag Cl F3 Ir N2 O3 S, 2(C H2 Cl2)'
_chemical_formula_sum 'C58 H74 Ag Cl5 F3 Ir N2 O3 S'
_chemical_formula_weight 1413.57
_space_group_IT_number 14
_symmetry_cell_setting monoclinic
_symmetry_Int_Tables_number 14
_symmetry_space_group_name_Hall '-P 2ybc'
_symmetry_space_group_name_H-M 'P 1 21/c 1'
_atom_sites_solution_hydrogens geom
_audit_creation_date 2015-11-30T20:48:16-00:00
_audit_creation_method 'WinGX routine CIF_UPDATE'
_cell_angle_alpha 90
_cell_angle_beta 114.668(2)
_cell_angle_gamma 90
_cell_formula_units_Z 4
_cell_length_a 18.7433(4)
_cell_length_b 16.2961(2)
_cell_length_c 20.9170(4)
_cell_measurement_reflns_used 32305
_cell_measurement_temperature 100(2)
_cell_measurement_theta_max 34.572
_cell_measurement_theta_min 2.281
_cell_volume 5805.9(2)
_computing_cell_refinement 'CrysAlisPro 1.171.38.41 (Rigaku OD, 2015)'
_computing_data_collection 'CrysAlisPro 1.171.38.41 (Rigaku OD, 2015)'
_computing_data_reduction 'CrysAlisPro 1.171.38.41 (Rigaku OD, 2015)'
_computing_molecular_graphics 'Diamond (Brandenburg, K., (1999)'
_computing_publication_material 'WinGX Farrugia, L. J. (1999)'
_computing_structure_refinement 'SHELXL-97 (Sheldrick, 2015)'
_computing_structure_solution 'SIR92 (Altomare et al., 1994)'
_diffrn_ambient_temperature 100(2)
_diffrn_detector 'CCD plate'
_diffrn_detector_area_resol_mean 10.4738
_diffrn_measured_fraction_theta_full 1
_diffrn_measured_fraction_theta_max 0.95
_diffrn_measurement_device 'four-circle diffractometer'
_diffrn_measurement_device_type 'Oxford Diffraction Gemini diffractometer'
_diffrn_measurement_method '\w scans'
_diffrn_orient_matrix_UB_11 0.0295725
_diffrn_orient_matrix_UB_12 -0.0066324
_diffrn_orient_matrix_UB_13 0.0344005
_diffrn_orient_matrix_UB_21 0.028205
_diffrn_orient_matrix_UB_22 -0.005212
_diffrn_orient_matrix_UB_23 -0.0140422
_diffrn_orient_matrix_UB_31 0.008066
_diffrn_orient_matrix_UB_32 0.0426874
_diffrn_orient_matrix_UB_33 0.0037014
_diffrn_radiation_monochromator graphite
_diffrn_radiation_probe x-ray
_diffrn_radiation_type MoK\a
_diffrn_radiation_wavelength 0.71073
_diffrn_reflns_av_R_equivalents 0.0357
_diffrn_reflns_av_unetI/netI 0.0501
_diffrn_reflns_Laue_measured_fraction_full 1
_diffrn_reflns_Laue_measured_fraction_max 0.95
_diffrn_reflns_limit_h_max 29
_diffrn_reflns_limit_h_min -29
_diffrn_reflns_limit_k_max 24
_diffrn_reflns_limit_k_min -24
_diffrn_reflns_limit_l_max 31
_diffrn_reflns_limit_l_min -33
_diffrn_reflns_number 89342
_diffrn_reflns_point_group_measured_fraction_full 1
_diffrn_reflns_point_group_measured_fraction_max 0.95
_diffrn_reflns_theta_full 32
_diffrn_reflns_theta_max 34.628
_diffrn_reflns_theta_min 1.97
_diffrn_source 'Enhance (Mo) X-ray Source'
_exptl_absorpt_coefficient_mu 2.948
_exptl_absorpt_correction_T_max 0.584
_exptl_absorpt_correction_T_min 0.356
_exptl_absorpt_correction_type analytical
_exptl_absorpt_process_details
;
      CrysAlisPro 1.171.38.41 (Rigaku Oxford Diffraction, 2015)

;
_exptl_crystal_colour orange
_exptl_crystal_density_diffrn 1.617
_exptl_crystal_description prism
_exptl_crystal_F_000 2848
_exptl_crystal_size_max 0.592
_exptl_crystal_size_mid 0.335
_exptl_crystal_size_min 0.284
_refine_diff_density_max 2.051
_refine_diff_density_min -1.779
_refine_diff_density_rms 0.124
_refine_ls_extinction_method none
_refine_ls_goodness_of_fit_ref 1.051
_refine_ls_hydrogen_treatment constr
_refine_ls_matrix_type full
_refine_ls_number_parameters 695
_refine_ls_number_reflns 23592
_refine_ls_number_restraints 15
_refine_ls_restrained_S_all 1.051
_refine_ls_R_factor_all 0.0415
_refine_ls_R_factor_gt 0.0303
_refine_ls_shift/su_max 0.007
_refine_ls_shift/su_mean 0
_refine_ls_structure_factor_coef Fsqd
_refine_ls_weighting_details 'w=1/[\s^2^(Fo^2^)+(0.0286P)^2^+6.9646P] where P=(Fo^2^+2Fc^2^)/3'
_refine_ls_weighting_scheme calc
_refine_ls_wR_factor_gt 0.0684
_refine_ls_wR_factor_ref 0.0733
_reflns_number_gt 19939
_reflns_number_total 23592
_reflns_threshold_expression 'I > 2\s(I)'
_cod_data_source_file om6b00864_si_003.cif
_cod_data_source_block sg619
_cod_depositor_comments 'Adding full bibliography for 4087022--4087034.cif.'
_cod_original_sg_symbol_H-M 'P 21/c'
_cod_database_code 4087024

loop_
_symmetry_equiv_pos_as_xyz
'x, y, z'
'-x, y+1/2, -z+1/2'
'-x, -y, -z'
'x, -y-1/2, z-1/2'

loop_
_atom_site_label
_atom_site_type_symbol
_atom_site_fract_x
_atom_site_fract_y
_atom_site_fract_z
_atom_site_U_iso_or_equiv
_atom_site_adp_type
_atom_site_occupancy
_atom_site_calc_flag
_atom_site_disorder_assembly
_atom_site_disorder_group
Ir1 Ir 0.25254(2) 0.44476(2) 0.34958(2) 0.01088(2) Uani 1 d . .
Ag1 Ag 0.20572(2) 0.38427(2) 0.21186(2) 0.02493(4) Uani 1 d . .
Cl1 Cl 0.12257(3) 0.46668(3) 0.26371(3) 0.01709(9) Uani 1 d . .
C11 C 0.27150(13) 0.57773(13) 0.35353(12) 0.0180(4) Uani 1 d . .
H11 H 0.2172 0.5848 0.3419 0.022 Uiso 1 calc . .
C12 C 0.29132(14) 0.54814(13) 0.30061(12) 0.0181(4) Uani 1 d . .
H12 H 0.2498 0.5348 0.2566 0.022 Uiso 1 calc . .
C13 C 0.37472(14) 0.53590(14) 0.30854(13) 0.0204(4) Uani 1 d . .
H13A H 0.4101 0.5737 0.3451 0.025 Uiso 1 calc . .
H13B H 0.3777 0.5498 0.2636 0.025 Uiso 1 calc . .
C14 C 0.40270(14) 0.44718(14) 0.32889(13) 0.0202(4) Uani 1 d . .
H14A H 0.3859 0.4135 0.2857 0.024 Uiso 1 calc . .
H14B H 0.4608 0.4463 0.3522 0.024 Uiso 1 calc . .
C15 C 0.37056(12) 0.40960(13) 0.37784(12) 0.0161(4) Uani 1 d . .
H15 H 0.3521 0.3547 0.3686 0.019 Uiso 1 calc . .
C16 C 0.36571(12) 0.44939(13) 0.43637(11) 0.0160(4) Uani 1 d . .
H16 H 0.3429 0.4193 0.462 0.019 Uiso 1 calc . .
C17 C 0.39384(14) 0.53607(15) 0.46161(13) 0.0211(4) Uani 1 d . .
H17A H 0.4384 0.5499 0.4498 0.025 Uiso 1 calc . .
H17B H 0.4128 0.5385 0.5134 0.025 Uiso 1 calc . .
C18 C 0.32798(14) 0.59972(14) 0.42776(13) 0.0226(4) Uani 1 d . .
H18A H 0.2983 0.6051 0.4571 0.027 Uiso 1 calc . .
H18B H 0.3519 0.6537 0.4272 0.027 Uiso 1 calc . .
C1 C 0.22417(11) 0.33839(12) 0.38443(10) 0.0104(3) Uani 1 d . .
N2 N 0.21525(10) 0.26139(10) 0.35844(8) 0.0114(3) Uani 1 d . .
C21 C 0.21178(12) 0.23635(12) 0.29128(10) 0.0119(3) Uani 1 d . .
C22 C 0.27572(12) 0.19862(12) 0.28655(11) 0.0137(3) Uani 1 d . .
C221 C 0.35195(13) 0.18178(13) 0.34990(11) 0.0149(4) Uani 1 d . .
H221 H 0.3514 0.2139 0.3905 0.018 Uiso 1 calc . .
C222 C 0.42488(13) 0.20779(14) 0.33873(12) 0.0179(4) Uani 1 d . .
H22A H 0.4265 0.1769 0.2986 0.022 Uiso 1 calc . .
H22B H 0.4212 0.2669 0.327 0.022 Uiso 1 calc . .
C223 C 0.50071(14) 0.19167(16) 0.40491(13) 0.0231(4) Uani 1 d . .
H22C H 0.5467 0.2077 0.396 0.028 Uiso 1 calc . .
H22D H 0.5008 0.2254 0.4443 0.028 Uiso 1 calc . .
C224 C 0.50688(15) 0.10089(17) 0.42492(14) 0.0262(5) Uani 1 d . .
H22E H 0.5543 0.0921 0.4692 0.031 Uiso 1 calc . .
H22F H 0.5124 0.0678 0.3876 0.031 Uiso 1 calc . .
C225 C 0.43430(15) 0.07251(15) 0.43468(13) 0.0222(4) Uani 1 d . .
H22G H 0.4383 0.0128 0.4444 0.027 Uiso 1 calc . .
H22H H 0.4324 0.1009 0.4758 0.027 Uiso 1 calc . .
C226 C 0.35878(14) 0.09009(13) 0.36969(12) 0.0185(4) Uani 1 d . .
H22I H 0.3131 0.0738 0.379 0.022 Uiso 1 calc . .
H22J H 0.358 0.057 0.3297 0.022 Uiso 1 calc . .
C23 C 0.26676(14) 0.17034(14) 0.21897(11) 0.0179(4) Uani 1 d . .
H23 H 0.3101 0.1451 0.2145 0.022 Uiso 1 calc . .
C24 C 0.19802(14) 0.17851(14) 0.16079(11) 0.0183(4) Uani 1 d . .
H24 H 0.1947 0.1598 0.1166 0.022 Uiso 1 calc . .
C25 C 0.05850(14) 0.22140(14) 0.10580(11) 0.0187(4) Uani 1 d . .
H25 H 0.0542 0.2032 0.0612 0.022 Uiso 1 calc . .
C26 C -0.00603(13) 0.25382(14) 0.11166(11) 0.0190(4) Uani 1 d . .
H26 H -0.0544 0.2574 0.0711 0.023 Uiso 1 calc . .
C27 C -0.00146(12) 0.28211(13) 0.17757(11) 0.0153(4) Uani 1 d . .
C271 C -0.07250(12) 0.32107(13) 0.18182(11) 0.0160(4) Uani 1 d . .
H271 H -0.056 0.3412 0.2311 0.019 Uiso 1 calc . .
C272 C -0.10177(13) 0.39604(14) 0.13278(12) 0.0196(4) Uani 1 d . .
H27A H -0.059 0.4371 0.146 0.024 Uiso 1 calc . .
H27B H -0.1151 0.3787 0.0838 0.024 Uiso 1 calc . .
C273 C -0.17393(14) 0.43590(14) 0.13653(13) 0.0215(4) Uani 1 d . .
H27C H -0.1587 0.4609 0.1836 0.026 Uiso 1 calc . .
H27D H -0.1935 0.4802 0.1011 0.026 Uiso 1 calc . .
C274 C -0.23960(14) 0.37347(16) 0.12324(14) 0.0251(5) Uani 1 d . .
H27E H -0.2834 0.4003 0.13 0.03 Uiso 1 calc . .
H27F H -0.2599 0.354 0.074 0.03 Uiso 1 calc . .
C275 C -0.21008(14) 0.30034(15) 0.17308(14) 0.0237(5) Uani 1 d . .
H27G H -0.253 0.2598 0.1618 0.028 Uiso 1 calc . .
H27H H -0.1947 0.3191 0.2221 0.028 Uiso 1 calc . .
C276 C -0.13966(13) 0.25936(14) 0.16700(13) 0.0200(4) Uani 1 d . .
H27I H -0.1561 0.2365 0.1191 0.024 Uiso 1 calc . .
H27J H -0.1208 0.2134 0.2009 0.024 Uiso 1 calc . .
C28 C 0.06893(12) 0.27564(12) 0.23599(10) 0.0136(3) Uani 1 d . .
H28 H 0.0719 0.2934 0.2803 0.016 Uiso 1 calc . .
C29 C 0.13136(13) 0.21450(13) 0.16501(11) 0.0154(4) Uani 1 d . .
C210 C 0.13750(12) 0.24304(12) 0.23182(10) 0.0123(3) Uani 1 d . .
C3 C 0.19827(13) 0.20041(12) 0.40292(11) 0.0152(4) Uani 1 d . .
H3A H 0.2436 0.1636 0.4271 0.018 Uiso 1 calc . .
H3B H 0.1515 0.167 0.3747 0.018 Uiso 1 calc . .
C4 C 0.18308(13) 0.25471(12) 0.45546(11) 0.0141(3) Uani 1 d . .
H4A H 0.1266 0.2559 0.4455 0.017 Uiso 1 calc . .
H4B H 0.2137 0.236 0.5044 0.017 Uiso 1 calc . .
N5 N 0.21037(10) 0.33568(10) 0.44296(8) 0.0107(3) Uani 1 d . .
C51 C 0.21878(12) 0.40390(12) 0.48929(10) 0.0116(3) Uani 1 d . .
C52 C 0.15904(12) 0.46124(12) 0.47408(10) 0.0130(3) Uani 1 d . .
C521 C 0.07949(12) 0.45243(12) 0.41246(10) 0.0137(3) Uani 1 d . .
H521 H 0.0861 0.4168 0.3764 0.016 Uiso 1 calc . .
C522 C 0.04449(14) 0.53487(13) 0.37728(11) 0.0180(4) Uani 1 d . .
H52A H 0.0392 0.5719 0.4125 0.022 Uiso 1 calc . .
H52B H 0.0806 0.561 0.3598 0.022 Uiso 1 calc . .
C523 C -0.03594(13) 0.52291(15) 0.31594(12) 0.0202(4) Uani 1 d . .
H52C H -0.0573 0.5769 0.2949 0.024 Uiso 1 calc . .
H52D H -0.0302 0.4887 0.2792 0.024 Uiso 1 calc . .
C524 C -0.09273(14) 0.48153(16) 0.34098(13) 0.0236(5) Uani 1 d . .
H52E H -0.1436 0.4723 0.3003 0.028 Uiso 1 calc . .
H52F H -0.102 0.518 0.3746 0.028 Uiso 1 calc . .
C525 C -0.06000(13) 0.39944(15) 0.37669(12) 0.0198(4) Uani 1 d . .
H52G H -0.0571 0.3606 0.3414 0.024 Uiso 1 calc . .
H52H H -0.096 0.376 0.3956 0.024 Uiso 1 calc . .
C526 C 0.02195(13) 0.40935(14) 0.43677(11) 0.0165(4) Uani 1 d . .
H52I H 0.0429 0.3545 0.4558 0.02 Uiso 1 calc . .
H52J H 0.0177 0.4417 0.4751 0.02 Uiso 1 calc . .
C53 C 0.17274(13) 0.52765(14) 0.52185(11) 0.0181(4) Uani 1 d . .
H53 H 0.1329 0.5679 0.5122 0.022 Uiso 1 calc . .
C54 C 0.24098(14) 0.53585(13) 0.58114(12) 0.0181(4) Uani 1 d . .
H54 H 0.2482 0.5821 0.6109 0.022 Uiso 1 calc . .
C55 C 0.37224(13) 0.48192(13) 0.66021(11) 0.0161(4) Uani 1 d . .
H55 H 0.3811 0.5279 0.6905 0.019 Uiso 1 calc . .
C56 C 0.42858(12) 0.42189(13) 0.67657(11) 0.0148(4) Uani 1 d . .
H56 H 0.4761 0.4272 0.7178 0.018 Uiso 1 calc . .
C57 C 0.41669(12) 0.35199(12) 0.63262(10) 0.0127(3) Uani 1 d . .
C571 C 0.47781(12) 0.28449(13) 0.65364(11) 0.0145(3) Uani 1 d . .
H571 H 0.5259 0.3055 0.6937 0.017 Uiso 1 calc . .
C572 C 0.50149(13) 0.26011(14) 0.59431(12) 0.0179(4) Uani 1 d . .
H57A H 0.4553 0.2377 0.5542 0.021 Uiso 1 calc . .
H57B H 0.5198 0.3093 0.5777 0.021 Uiso 1 calc . .
C573 C 0.56703(13) 0.19556(16) 0.62024(13) 0.0230(5) Uani 1 d . .
H57C H 0.5799 0.1788 0.5808 0.028 Uiso 1 calc . .
H57D H 0.6148 0.2198 0.6574 0.028 Uiso 1 calc . .
C574 C 0.54234(15) 0.12008(15) 0.64958(14) 0.0246(5) Uani 1 d . .
H57E H 0.4996 0.0912 0.6107 0.03 Uiso 1 calc . .
H57F H 0.5874 0.082 0.6699 0.03 Uiso 1 calc . .
C575 C 0.51419(15) 0.14273(15) 0.70606(13) 0.0235(5) Uani 1 d . .
H57G H 0.5591 0.1636 0.7481 0.028 Uiso 1 calc . .
H57H H 0.4937 0.0931 0.72 0.028 Uiso 1 calc . .
C576 C 0.44974(14) 0.20809(13) 0.67959(12) 0.0184(4) Uani 1 d . .
H57I H 0.4348 0.2238 0.7181 0.022 Uiso 1 calc . .
H57J H 0.4027 0.1852 0.6407 0.022 Uiso 1 calc . .
C58 C 0.34824(12) 0.34624(12) 0.57202(10) 0.0127(3) Uani 1 d . .
H58 H 0.3403 0.2998 0.5424 0.015 Uiso 1 calc . .
C59 C 0.30106(12) 0.47616(12) 0.59866(11) 0.0136(3) Uani 1 d . .
C510 C 0.28922(12) 0.40791(12) 0.55264(10) 0.0117(3) Uani 1 d . .
S1 S 0.21444(3) 0.44302(3) 0.07475(3) 0.01801(10) Uani 1 d . .
O1 O 0.23890(12) 0.36927(11) 0.11829(9) 0.0256(4) Uani 1 d . .
O2 O 0.18754(12) 0.50710(11) 0.10733(10) 0.0284(4) Uani 1 d . .
O3 O 0.16915(11) 0.42843(12) 0.00102(9) 0.0257(4) Uani 1 d . .
C10 C 0.30660(14) 0.48387(16) 0.07746(13) 0.0237(5) Uani 1 d . .
F1 F 0.36099(10) 0.49156(12) 0.14370(9) 0.0363(4) Uani 1 d . .
F2 F 0.29571(11) 0.55700(11) 0.04700(10) 0.0387(4) Uani 1 d . .
F3 F 0.33610(10) 0.43405(12) 0.04367(9) 0.0354(4) Uani 1 d . .
Cl11 Cl 0.98074(6) 0.15357(6) 0.34432(5) 0.0599(3) Uani 1 d . .
Cl12 Cl 0.98418(5) 0.12416(7) 0.48323(5) 0.0559(3) Uani 1 d . .
C110 C 0.98480(17) 0.07923(19) 0.40699(15) 0.0331(6) Uani 1 d . .
H10A H 0.9392 0.0419 0.3859 0.04 Uiso 1 calc . .
H10B H 1.0331 0.0461 0.42 0.04 Uiso 1 calc . .
Cl21 Cl 0.20822(10) 0.75251(7) 0.54367(6) 0.0501(4) Uani 0.860(5) d A 1
Cl22 Cl 0.30001(9) 0.77400(12) 0.69343(7) 0.0582(5) Uani 0.860(5) d A 1
C20 C 0.2106(2) 0.7952(2) 0.61998(19) 0.0337(8) Uani 0.860(5) d A 1
H20A H 0.1664 0.7733 0.6289 0.04 Uiso 0.860(5) calc A 1
H20B H 0.2038 0.8554 0.6139 0.04 Uiso 0.860(5) calc A 1
Cl31 Cl 0.2572(15) 0.7469(7) 0.5452(7) 0.095(5) Uani 0.140(5) d A 2
Cl32 Cl 0.2614(16) 0.7551(10) 0.6834(7) 0.126(7) Uani 0.140(5) d A 2
C30 C 0.3165(18) 0.761(3) 0.6345(12) 0.145(11) Uani 0.140(5) d A 2
H30A H 0.358 0.7188 0.6508 0.174 Uiso 0.140(5) calc A 2
H30B H 0.3421 0.8156 0.6417 0.174 Uiso 0.140(5) calc A 2

loop_
_atom_site_aniso_label
_atom_site_aniso_U_11
_atom_site_aniso_U_22
_atom_site_aniso_U_33
_atom_site_aniso_U_23
_atom_site_aniso_U_13
_atom_site_aniso_U_12
Ir1 0.01314(3) 0.00894(3) 0.01240(3) 0.00108(2) 0.00714(3) 0.00031(2)
Ag1 0.03946(10) 0.02093(8) 0.02190(8) -0.00295(6) 0.02021(8) -0.00466(7)
Cl1 0.0161(2) 0.0184(2) 0.0166(2) 0.00297(17) 0.00672(18) 0.00094(17)
C11 0.0196(9) 0.0093(8) 0.0257(11) 0.0010(7) 0.0101(9) -0.0011(7)
C12 0.0220(10) 0.0138(9) 0.0196(9) 0.0040(7) 0.0099(8) -0.0026(7)
C13 0.0227(10) 0.0193(10) 0.0241(10) 0.0032(8) 0.0144(9) -0.0034(8)
C14 0.0210(10) 0.0203(10) 0.0259(11) 0.0012(8) 0.0163(9) -0.0009(8)
C15 0.0146(9) 0.0141(9) 0.0221(10) 0.0025(7) 0.0103(8) 0.0018(7)
C16 0.0145(8) 0.0180(9) 0.0155(9) 0.0023(7) 0.0063(7) -0.0011(7)
C17 0.0201(10) 0.0217(11) 0.0210(10) -0.0027(8) 0.0081(9) -0.0044(8)
C18 0.0246(11) 0.0149(10) 0.0305(12) -0.0056(9) 0.0138(10) -0.0041(8)
C1 0.0098(7) 0.0107(8) 0.0107(7) 0.0001(6) 0.0043(6) 0.0019(6)
N2 0.0165(7) 0.0094(7) 0.0104(7) 0.0004(5) 0.0078(6) 0.0005(6)
C21 0.0174(9) 0.0099(8) 0.0105(8) -0.0002(6) 0.0077(7) 0.0004(6)
C22 0.0182(9) 0.0103(8) 0.0151(8) -0.0005(7) 0.0093(7) 0.0022(7)
C221 0.0200(9) 0.0137(9) 0.0149(8) 0.0014(7) 0.0111(8) 0.0046(7)
C222 0.0202(10) 0.0171(10) 0.0207(10) 0.0014(8) 0.0128(8) 0.0034(7)
C223 0.0190(10) 0.0276(12) 0.0248(11) 0.0003(9) 0.0113(9) 0.0020(8)
C224 0.0210(11) 0.0315(13) 0.0264(12) 0.0062(10) 0.0103(10) 0.0098(9)
C225 0.0260(11) 0.0203(11) 0.0207(10) 0.0057(8) 0.0102(9) 0.0077(8)
C226 0.0225(10) 0.0142(9) 0.0207(10) 0.0035(8) 0.0109(9) 0.0051(8)
C23 0.0238(10) 0.0174(10) 0.0169(9) -0.0012(7) 0.0128(8) 0.0044(8)
C24 0.0253(10) 0.0177(10) 0.0160(9) -0.0044(7) 0.0127(8) 0.0013(8)
C25 0.0233(10) 0.0203(10) 0.0128(8) -0.0050(7) 0.0077(8) -0.0006(8)
C26 0.0194(10) 0.0212(10) 0.0134(9) -0.0045(8) 0.0038(8) -0.0021(8)
C27 0.0172(9) 0.0150(9) 0.0144(8) -0.0025(7) 0.0072(7) -0.0024(7)
C271 0.0144(9) 0.0189(10) 0.0138(8) -0.0008(7) 0.0050(7) -0.0016(7)
C272 0.0204(10) 0.0186(10) 0.0209(10) 0.0022(8) 0.0097(9) 0.0002(8)
C273 0.0203(10) 0.0206(11) 0.0217(10) -0.0002(8) 0.0069(9) 0.0009(8)
C274 0.0172(10) 0.0255(12) 0.0287(12) -0.0004(9) 0.0058(9) 0.0006(8)
C275 0.0160(10) 0.0239(11) 0.0325(12) 0.0010(9) 0.0114(9) -0.0022(8)
C276 0.0163(9) 0.0181(10) 0.0243(10) 0.0007(8) 0.0071(8) -0.0021(7)
C28 0.0168(9) 0.0128(8) 0.0132(8) -0.0026(7) 0.0080(7) -0.0014(7)
C29 0.0216(10) 0.0132(9) 0.0138(8) -0.0026(7) 0.0098(8) -0.0009(7)
C210 0.0169(8) 0.0098(8) 0.0119(8) -0.0011(6) 0.0078(7) -0.0005(6)
C3 0.0244(10) 0.0107(8) 0.0157(9) -0.0007(7) 0.0134(8) -0.0007(7)
C4 0.0208(9) 0.0108(8) 0.0150(8) -0.0006(7) 0.0119(8) -0.0016(7)
N5 0.0159(7) 0.0080(7) 0.0111(7) -0.0005(5) 0.0084(6) -0.0006(5)
C51 0.0161(8) 0.0095(8) 0.0120(8) -0.0012(6) 0.0088(7) -0.0011(6)
C52 0.0170(9) 0.0116(8) 0.0123(8) -0.0014(6) 0.0079(7) 0.0021(6)
C521 0.0173(9) 0.0136(9) 0.0118(8) 0.0005(7) 0.0075(7) 0.0032(7)
C522 0.0223(10) 0.0145(9) 0.0163(9) 0.0010(7) 0.0072(8) 0.0040(7)
C523 0.0203(10) 0.0226(11) 0.0166(9) 0.0026(8) 0.0067(8) 0.0077(8)
C524 0.0191(10) 0.0320(13) 0.0203(10) 0.0002(9) 0.0088(9) 0.0064(9)
C525 0.0177(9) 0.0252(11) 0.0190(10) -0.0027(8) 0.0100(8) 0.0002(8)
C526 0.0200(9) 0.0175(10) 0.0147(9) -0.0001(7) 0.0100(8) 0.0023(7)
C53 0.0222(10) 0.0151(9) 0.0172(9) -0.0040(7) 0.0085(8) 0.0056(8)
C54 0.0223(10) 0.0140(9) 0.0180(9) -0.0058(7) 0.0084(8) 0.0023(7)
C55 0.0186(9) 0.0151(9) 0.0159(9) -0.0043(7) 0.0084(8) -0.0037(7)
C56 0.0139(8) 0.0162(9) 0.0144(8) -0.0026(7) 0.0059(7) -0.0043(7)
C57 0.0141(8) 0.0121(8) 0.0134(8) 0.0006(6) 0.0073(7) -0.0010(6)
C571 0.0130(8) 0.0146(9) 0.0148(8) -0.0012(7) 0.0048(7) -0.0003(7)
C572 0.0165(9) 0.0219(10) 0.0176(9) 0.0019(8) 0.0095(8) 0.0025(8)
C573 0.0156(9) 0.0288(12) 0.0247(11) -0.0008(9) 0.0084(9) 0.0072(8)
C574 0.0212(11) 0.0210(11) 0.0272(11) 0.0003(9) 0.0058(9) 0.0084(8)
C575 0.0253(11) 0.0191(10) 0.0224(11) 0.0049(8) 0.0064(9) 0.0054(8)
C576 0.0232(10) 0.0149(9) 0.0193(9) 0.0034(7) 0.0111(9) 0.0019(8)
C58 0.0162(8) 0.0112(8) 0.0125(8) -0.0007(6) 0.0077(7) 0.0001(6)
C59 0.0170(9) 0.0116(8) 0.0146(8) -0.0025(7) 0.0090(7) -0.0018(7)
C510 0.0162(8) 0.0103(8) 0.0121(8) -0.0014(6) 0.0094(7) -0.0010(6)
S1 0.0216(2) 0.0166(2) 0.0191(2) -0.00071(19) 0.0119(2) 0.00043(19)
O1 0.0384(10) 0.0203(8) 0.0252(8) 0.0052(7) 0.0205(8) 0.0031(7)
O2 0.0340(10) 0.0240(9) 0.0353(10) -0.0046(7) 0.0223(9) 0.0041(7)
O3 0.0260(9) 0.0304(9) 0.0197(8) -0.0013(7) 0.0085(7) -0.0025(7)
C10 0.0211(11) 0.0298(13) 0.0208(10) 0.0027(9) 0.0092(9) 0.0003(9)
F1 0.0273(8) 0.0515(11) 0.0257(8) -0.0002(7) 0.0066(7) -0.0061(7)
F2 0.0368(9) 0.0327(9) 0.0469(11) 0.0140(8) 0.0179(8) -0.0064(7)
F3 0.0290(8) 0.0524(11) 0.0329(9) -0.0003(7) 0.0211(7) 0.0047(7)
Cl11 0.0538(5) 0.0565(6) 0.0506(5) 0.0081(4) 0.0032(4) -0.0224(4)
Cl12 0.0393(4) 0.0792(7) 0.0471(5) -0.0303(5) 0.0159(4) 0.0075(4)
C110 0.0294(13) 0.0368(15) 0.0330(14) -0.0136(12) 0.0130(12) -0.0056(11)
Cl21 0.0633(8) 0.0326(5) 0.0280(5) -0.0025(4) -0.0071(5) 0.0068(5)
Cl22 0.0566(8) 0.0681(10) 0.0267(5) -0.0085(5) -0.0058(5) 0.0242(7)
C20 0.0291(16) 0.0204(14) 0.0436(19) 0.0038(13) 0.0073(14) 0.0023(11)
Cl31 0.179(17) 0.055(5) 0.073(6) 0.008(4) 0.073(9) 0.007(7)
Cl32 0.215(19) 0.107(9) 0.043(6) 0.003(6) 0.041(10) -0.029(11)
C30 0.22(2) 0.100(14) 0.095(14) 0.021(13) 0.043(15) -0.021(15)

loop_
_atom_type_symbol
_atom_type_description
_atom_type_scat_dispersion_real
_atom_type_scat_dispersion_imag
_atom_type_scat_source
C C 0.0033 0.0016 'International Tables Vol C Tables 4.2.6.8 and 6.1.1.4'
H H 0 0 'International Tables Vol C Tables 4.2.6.8 and 6.1.1.4'
N N 0.0061 0.0033 'International Tables Vol C Tables 4.2.6.8 and 6.1.1.4'
O O 0.0106 0.006 'International Tables Vol C Tables 4.2.6.8 and 6.1.1.4'
F F 0.0171 0.0103 'International Tables Vol C Tables 4.2.6.8 and 6.1.1.4'
S S 0.1246 0.1234 'International Tables Vol C Tables 4.2.6.8 and 6.1.1.4'
Cl Cl 0.1484 0.1585 'International Tables Vol C Tables 4.2.6.8 and 6.1.1.4'
Ag Ag -0.8971 1.1015 'International Tables Vol C Tables 4.2.6.8 and 6.1.1.4'
Ir Ir -1.4442 7.9887 'International Tables Vol C Tables 4.2.6.8 and 6.1.1.4'

loop_
_exptl_crystal_face_index_h
_exptl_crystal_face_index_k
_exptl_crystal_face_index_l
_exptl_crystal_face_perp_dist
-1 0 0 0.1586
1 0 1 0.1208
-3 -3 5 0.1724
1 0 -3 0.0909
1 1 0 0.0876
5 5 2 0.0939
-1 -2 -2 0.2216
0 -1 0 0.2864
0 1 0 0.2121
2 5 5 0.1526
-1 -1 -5 0.1358
-1 1 1 0.2652
1 -1 0 0.3089
-3 0 -1 0.1556
0 -1 1 0.2181

loop_
_geom_angle_atom_site_label_1
_geom_angle_atom_site_label_2
_geom_angle_atom_site_label_3
_geom_angle
C1 Ir1 C15 93.91(8)
C1 Ir1 C16 92.33(8)
C15 Ir1 C16 38.99(8)
C1 Ir1 C11 152.99(8)
C15 Ir1 C11 97.07(8)
C16 Ir1 C11 81.12(8)
C1 Ir1 C12 170.25(8)
C15 Ir1 C12 80.26(8)
C16 Ir1 C12 88.03(8)
C11 Ir1 C12 36.57(8)
C1 Ir1 Cl1 93.45(5)
C15 Ir1 Cl1 151.03(6)
C16 Ir1 Cl1 167.59(6)
C11 Ir1 Cl1 88.79(6)
C12 Ir1 Cl1 88.13(6)
C1 Ir1 Ag1 92.97(5)
C15 Ir1 Ag1 91.95(6)
C16 Ir1 Ag1 130.92(6)
C11 Ir1 Ag1 111.17(6)
C12 Ir1 Ag1 79.51(6)
Cl1 Ir1 Ag1 59.697(13)
O1 Ag1 Cl1 145.89(5)
O1 Ag1 Ir1 145.89(5)
Cl1 Ag1 Ir1 51.710(12)
Ir1 Cl1 Ag1 68.593(14)
C12 C11 C18 126.4(2)
C12 C11 Ir1 73.78(12)
C18 C11 Ir1 107.82(15)
C12 C11 H11 116.8
C18 C11 H11 116.8
Ir1 C11 H11 88.3
C11 C12 C13 124.3(2)
C11 C12 Ir1 69.66(12)
C13 C12 Ir1 111.54(14)
C11 C12 H12 117.8
C13 C12 H12 117.8
Ir1 C12 H12 88.8
C12 C13 C14 111.82(18)
C12 C13 H13A 109.3
C14 C13 H13A 109.3
C12 C13 H13B 109.3
C14 C13 H13B 109.3
H13A C13 H13B 107.9
C15 C14 C13 112.40(18)
C15 C14 H14A 109.1
C13 C14 H14A 109.1
C15 C14 H14B 109.1
C13 C14 H14B 109.1
H14A C14 H14B 107.9
C16 C15 C14 125.7(2)
C16 C15 Ir1 71.46(12)
C14 C15 Ir1 111.43(15)
C16 C15 H15 117.2
C14 C15 H15 117.2
Ir1 C15 H15 87
C15 C16 C17 125.75(19)
C15 C16 Ir1 69.54(12)
C17 C16 Ir1 113.80(15)
C15 C16 H16 117.1
C17 C16 H16 117.1
Ir1 C16 H16 86.6
C16 C17 C18 111.73(19)
C16 C17 H17A 109.3
C18 C17 H17A 109.3
C16 C17 H17B 109.3
C18 C17 H17B 109.3
H17A C17 H17B 107.9
C11 C18 C17 113.30(19)
C11 C18 H18A 108.9
C17 C18 H18A 108.9
C11 C18 H18B 108.9
C17 C18 H18B 108.9
H18A C18 H18B 107.7
N2 C1 N5 107.20(16)
N2 C1 Ir1 130.87(14)
N5 C1 Ir1 121.93(14)
C1 N2 C21 127.21(16)
C1 N2 C3 113.15(15)
C21 N2 C3 119.23(16)
C22 C21 C210 121.83(18)
C22 C21 N2 120.49(18)
C210 C21 N2 117.26(17)
C21 C22 C23 117.75(19)
C21 C22 C221 123.08(18)
C23 C22 C221 119.07(18)
C22 C221 C222 113.00(17)
C22 C221 C226 110.67(18)
C222 C221 C226 109.15(17)
C22 C221 H221 107.9
C222 C221 H221 107.9
C226 C221 H221 107.9
C223 C222 C221 111.24(18)
C223 C222 H22A 109.4
C221 C222 H22A 109.4
C223 C222 H22B 109.4
C221 C222 H22B 109.4
H22A C222 H22B 108
C224 C223 C222 110.4(2)
C224 C223 H22C 109.6
C222 C223 H22C 109.6
C224 C223 H22D 109.6
C222 C223 H22D 109.6
H22C C223 H22D 108.1
C223 C224 C225 111.07(19)
C223 C224 H22E 109.4
C225 C224 H22E 109.4
C223 C224 H22F 109.4
C225 C224 H22F 109.4
H22E C224 H22F 108
C226 C225 C224 111.75(19)
C226 C225 H22G 109.3
C224 C225 H22G 109.3
C226 C225 H22H 109.3
C224 C225 H22H 109.3
H22G C225 H22H 107.9
C225 C226 C221 111.32(19)
C225 C226 H22I 109.4
C221 C226 H22I 109.4
C225 C226 H22J 109.4
C221 C226 H22J 109.4
H22I C226 H22J 108
C24 C23 C22 122.0(2)
C24 C23 H23 119
C22 C23 H23 119
C23 C24 C29 121.05(19)
C23 C24 H24 119.5
C29 C24 H24 119.5
C26 C25 C29 121.19(19)
C26 C25 H25 119.4
C29 C25 H25 119.4
C25 C26 C27 120.9(2)
C25 C26 H26 119.6
C27 C26 H26 119.6
C28 C27 C26 118.87(19)
C28 C27 C271 121.41(18)
C26 C27 C271 119.68(19)
C27 C271 C276 112.38(18)
C27 C271 C272 111.81(17)
C276 C271 C272 110.49(18)
C27 C271 H271 107.3
C276 C271 H271 107.3
C272 C271 H271 107.3
C273 C272 C271 112.25(18)
C273 C272 H27A 109.2
C271 C272 H27A 109.2
C273 C272 H27B 109.2
C271 C272 H27B 109.2
H27A C272 H27B 107.9
C274 C273 C272 111.7(2)
C274 C273 H27C 109.3
C272 C273 H27C 109.3
C274 C273 H27D 109.3
C272 C273 H27D 109.3
H27C C273 H27D 107.9
C275 C274 C273 111.1(2)
C275 C274 H27E 109.4
C273 C274 H27E 109.4
C275 C274 H27F 109.4
C273 C274 H27F 109.4
H27E C274 H27F 108
C274 C275 C276 111.3(2)
C274 C275 H27G 109.4
C276 C275 H27G 109.4
C274 C275 H27H 109.4
C276 C275 H27H 109.4
H27G C275 H27H 108
C275 C276 C271 111.06(19)
C275 C276 H27I 109.4
C271 C276 H27I 109.4
C275 C276 H27J 109.4
C271 C276 H27J 109.4
H27I C276 H27J 108
C27 C28 C210 121.85(18)
C27 C28 H28 119.1
C210 C28 H28 119.1
C25 C29 C24 122.21(19)
C25 C29 C210 118.95(19)
C24 C29 C210 118.82(19)
C28 C210 C29 118.26(19)
C28 C210 C21 123.31(17)
C29 C210 C21 118.43(18)
N2 C3 C4 102.49(15)
N2 C3 H3A 111.3
C4 C3 H3A 111.3
N2 C3 H3B 111.3
C4 C3 H3B 111.3
H3A C3 H3B 109.2
N5 C4 C3 102.00(15)
N5 C4 H4A 111.4
C3 C4 H4A 111.4
N5 C4 H4B 111.4
C3 C4 H4B 111.4
H4A C4 H4B 109.2
C1 N5 C51 125.11(16)
C1 N5 C4 113.58(15)
C51 N5 C4 121.30(15)
C52 C51 C510 121.73(17)
C52 C51 N5 120.91(18)
C510 C51 N5 117.30(17)
C51 C52 C53 117.32(19)
C51 C52 C521 122.91(17)
C53 C52 C521 119.63(18)
C52 C521 C526 109.76(16)
C52 C521 C522 113.26(17)
C526 C521 C522 109.76(17)
C52 C521 H521 108
C526 C521 H521 108
C522 C521 H521 108
C523 C522 C521 111.31(18)
C523 C522 H52A 109.4
C521 C522 H52A 109.4
C523 C522 H52B 109.4
C521 C522 H52B 109.4
H52A C522 H52B 108
C524 C523 C522 110.65(19)
C524 C523 H52C 109.5
C522 C523 H52C 109.5
C524 C523 H52D 109.5
C522 C523 H52D 109.5
H52C C523 H52D 108.1
C523 C524 C525 111.05(18)
C523 C524 H52E 109.4
C525 C524 H52E 109.4
C523 C524 H52F 109.4
C525 C524 H52F 109.4
H52E C524 H52F 108
C524 C525 C526 111.6(2)
C524 C525 H52G 109.3
C526 C525 H52G 109.3
C524 C525 H52H 109.3
C526 C525 H52H 109.3
H52G C525 H52H 108
C525 C526 C521 112.16(17)
C525 C526 H52I 109.2
C521 C526 H52I 109.2
C525 C526 H52J 109.2
C521 C526 H52J 109.2
H52I C526 H52J 107.9
C54 C53 C52 122.6(2)
C54 C53 H53 118.7
C52 C53 H53 118.7
C53 C54 C59 120.65(19)
C53 C54 H54 119.7
C59 C54 H54 119.7
C56 C55 C59 120.85(19)
C56 C55 H55 119.6
C59 C55 H55 119.6
C55 C56 C57 120.84(19)
C55 C56 H56 119.6
C57 C56 H56 119.6
C58 C57 C56 118.88(19)
C58 C57 C571 121.19(18)
C56 C57 C571 119.91(18)
C57 C571 C572 113.10(17)
C57 C571 C576 111.21(17)
C572 C571 C576 109.47(17)
C57 C571 H571 107.6
C572 C571 H571 107.6
C576 C571 H571 107.6
C573 C572 C571 110.54(18)
C573 C572 H57A 109.5
C571 C572 H57A 109.5
C573 C572 H57B 109.5
C571 C572 H57B 109.5
H57A C572 H57B 108.1
C574 C573 C572 111.19(19)
C574 C573 H57C 109.4
C572 C573 H57C 109.4
C574 C573 H57D 109.4
C572 C573 H57D 109.4
H57C C573 H57D 108
C575 C574 C573 112.1(2)
C575 C574 H57E 109.2
C573 C574 H57E 109.2
C575 C574 H57F 109.2
C573 C574 H57F 109.2
H57E C574 H57F 107.9
C574 C575 C576 111.33(19)
C574 C575 H57G 109.4
C576 C575 H57G 109.4
C574 C575 H57H 109.4
C576 C575 H57H 109.4
H57G C575 H57H 108
C575 C576 C571 110.91(19)
C575 C576 H57I 109.5
C571 C576 H57I 109.5
C575 C576 H57J 109.5
C571 C576 H57J 109.5
H57I C576 H57J 108
C57 C58 C510 121.89(18)
C57 C58 H58 119.1
C510 C58 H58 119.1
C54 C59 C55 122.32(19)
C54 C59 C510 118.56(19)
C55 C59 C510 119.12(19)
C58 C510 C59 118.35(18)
C58 C510 C51 122.66(17)
C59 C510 C51 118.99(18)
O3 S1 O2 117.31(12)
O3 S1 O1 115.10(11)
O2 S1 O1 112.35(11)
O3 S1 C10 102.75(11)
O2 S1 C10 103.46(12)
O1 S1 C10 103.50(11)
S1 O1 Ag1 108.47(10)
F2 C10 F3 107.8(2)
F2 C10 F1 108.1(2)
F3 C10 F1 107.4(2)
F2 C10 S1 110.98(17)
F3 C10 S1 110.84(18)
F1 C10 S1 111.52(16)
Cl12 C110 Cl11 111.93(17)
Cl12 C110 H10A 109.2
Cl11 C110 H10A 109.2
Cl12 C110 H10B 109.2
Cl11 C110 H10B 109.2
H10A C110 H10B 107.9
Cl21 C20 Cl22 112.0(2)
Cl21 C20 H20A 109.2
Cl22 C20 H20A 109.2
Cl21 C20 H20B 109.2
Cl22 C20 H20B 109.2
H20A C20 H20B 107.9
Cl32 C30 Cl31 110.7(15)
Cl32 C30 H30A 109.5
Cl31 C30 H30A 109.5
Cl32 C30 H30B 109.5
Cl31 C30 H30B 109.5
H30A C30 H30B 108.1

loop_
_geom_bond_atom_site_label_1
_geom_bond_atom_site_label_2
_geom_bond_distance
Ir1 C1 2.0354(19)
Ir1 C15 2.116(2)
Ir1 C16 2.142(2)
Ir1 C11 2.192(2)
Ir1 C12 2.244(2)
Ir1 Cl1 2.3739(5)
Ir1 Ag1 2.8159(2)
Ag1 O1 2.3008(17)
Ag1 Cl1 2.6113(6)
C11 C12 1.392(3)
C11 C18 1.512(3)
C11 H11 0.95
C12 C13 1.515(3)
C12 H12 0.95
C13 C14 1.536(3)
C13 H13A 0.99
C13 H13B 0.99
C14 C15 1.517(3)
C14 H14A 0.99
C14 H14B 0.99
C15 C16 1.421(3)
C15 H15 0.95
C16 C17 1.523(3)
C16 H16 0.95
C17 C18 1.540(3)
C17 H17A 0.99
C17 H17B 0.99
C18 H18A 0.99
C18 H18B 0.99
C1 N2 1.350(2)
C1 N5 1.354(2)
N2 C21 1.438(2)
N2 C3 1.484(3)
C21 C22 1.387(3)
C21 C210 1.432(3)
C22 C23 1.428(3)
C22 C221 1.514(3)
C221 C222 1.539(3)
C221 C226 1.541(3)
C221 H221 1
C222 C223 1.537(3)
C222 H22A 0.99
C222 H22B 0.99
C223 C224 1.529(4)
C223 H22C 0.99
C223 H22D 0.99
C224 C225 1.529(4)
C224 H22E 0.99
C224 H22F 0.99
C225 C226 1.526(3)
C225 H22G 0.99
C225 H22H 0.99
C226 H22I 0.99
C226 H22J 0.99
C23 C24 1.360(3)
C23 H23 0.95
C24 C29 1.416(3)
C24 H24 0.95
C25 C26 1.371(3)
C25 C29 1.414(3)
C25 H25 0.95
C26 C27 1.422(3)
C26 H26 0.95
C27 C28 1.378(3)
C27 C271 1.511(3)
C271 C276 1.538(3)
C271 C272 1.541(3)
C271 H271 1
C272 C273 1.532(3)
C272 H27A 0.99
C272 H27B 0.99
C273 C274 1.530(3)
C273 H27C 0.99
C273 H27D 0.99
C274 C275 1.527(4)
C274 H27E 0.99
C274 H27F 0.99
C275 C276 1.531(3)
C275 H27G 0.99
C275 H27H 0.99
C276 H27I 0.99
C276 H27J 0.99
C28 C210 1.427(3)
C28 H28 0.95
C29 C210 1.431(3)
C3 C4 1.528(3)
C3 H3A 0.99
C3 H3B 0.99
C4 N5 1.477(3)
C4 H4A 0.99
C4 H4B 0.99
N5 C51 1.440(2)
C51 C52 1.390(3)
C51 C510 1.429(3)
C52 C53 1.422(3)
C52 C521 1.517(3)
C521 C526 1.540(3)
C521 C522 1.541(3)
C521 H521 1
C522 C523 1.531(3)
C522 H52A 0.99
C522 H52B 0.99
C523 C524 1.526(3)
C523 H52C 0.99
C523 H52D 0.99
C524 C525 1.530(3)
C524 H52E 0.99
C524 H52F 0.99
C525 C526 1.534(3)
C525 H52G 0.99
C525 H52H 0.99
C526 H52I 0.99
C526 H52J 0.99
C53 C54 1.367(3)
C53 H53 0.95
C54 C59 1.416(3)
C54 H54 0.95
C55 C56 1.374(3)
C55 C59 1.419(3)
C55 H55 0.95
C56 C57 1.422(3)
C56 H56 0.95
C57 C58 1.380(3)
C57 C571 1.515(3)
C571 C572 1.534(3)
C571 C576 1.536(3)
C571 H571 1
C572 C573 1.534(3)
C572 H57A 0.99
C572 H57B 0.99
C573 C574 1.530(4)
C573 H57C 0.99
C573 H57D 0.99
C574 C575 1.527(4)
C574 H57E 0.99
C574 H57F 0.99
C575 C576 1.530(3)
C575 H57G 0.99
C575 H57H 0.99
C576 H57I 0.99
C576 H57J 0.99
C58 C510 1.423(3)
C58 H58 0.95
C59 C510 1.427(3)
S1 O3 1.4362(19)
S1 O2 1.4477(18)
S1 O1 1.4613(18)
S1 C10 1.830(3)
C10 F2 1.326(3)
C10 F3 1.338(3)
C10 F1 1.340(3)
Cl11 C110 1.763(3)
Cl12 C110 1.759(3)
C110 H10A 0.99
C110 H10B 0.99
Cl21 C20 1.725(4)
Cl22 C20 1.771(4)
C20 H20A 0.99
C20 H20B 0.99
Cl31 C30 1.744(19)
Cl32 C30 1.73(2)
C30 H30A 0.99
C30 H30B 0.99
